data_4113439
loop_
_publ_author_name
'Ling Chen'
'John D. Corbett'

_publ_section_title
;
 Remarkable Metal-Rich Ternary Chalcogenides Sc14M3Te8 (M = Ru, Os)
;
_journal_name_full 'Journal of the American Chemical Society'
_journal_page_first 1170
_journal_page_last 1171
_journal_paper_doi 10.1021/ja0291540
_journal_volume 125
_journal_year 2003
_chemical_formula_sum 'Ru3 Sc14 Te8'
_chemical_formula_weight 1953.45
_chemical_name_systematic
; 
 ? 
;
_space_group_IT_number 128
_symmetry_cell_setting tetragonal
_symmetry_space_group_name_Hall '-P 4 2n'
_symmetry_space_group_name_H-M 'P 4/m n c'
_atom_sites_solution_hydrogens geom
_atom_sites_solution_primary direct
_atom_sites_solution_secondary difmap
_audit_creation_method SHELXL-97
_cell_angle_alpha 90.00
_cell_angle_beta 90.00
_cell_angle_gamma 90.00
_cell_formula_units_Z 2
_cell_length_a 11.3332(4)
_cell_length_b 11.3332(4)
_cell_length_c 9.0793(5)
_cell_measurement_temperature 293(2)
_cell_volume 1166.16(9)
_computing_cell_refinement 'Bruker XSCANS'
_computing_data_collection 'Bruker XSCANS'
_computing_data_reduction 'Bruker SHELXTL'
_computing_molecular_graphics 'Bruker SHELXTL'
_computing_publication_material 'Bruker SHELXTL'
_computing_structure_refinement 'SHELXL-97 (Sheldrick, 1997)'
_computing_structure_solution 'SHELXS-97 (Sheldrick, 1990)'
_diffrn_ambient_temperature 293(2)
_diffrn_measured_fraction_theta_full 0.996
_diffrn_measured_fraction_theta_max 0.996
_diffrn_measurement_device_type 'Bruker P4'
_diffrn_measurement_method '\w scans'
_diffrn_radiation_monochromator graphite
_diffrn_radiation_source 'fine-focus sealed tube'
_diffrn_radiation_type MoK\a
_diffrn_radiation_wavelength 0.71073
_diffrn_reflns_av_R_equivalents 0.1104
_diffrn_reflns_av_sigmaI/netI 0.0884
_diffrn_reflns_limit_h_max 6
_diffrn_reflns_limit_h_min -13
_diffrn_reflns_limit_k_max 6
_diffrn_reflns_limit_k_min -13
_diffrn_reflns_limit_l_max 7
_diffrn_reflns_limit_l_min -10
_diffrn_reflns_number 3534
_diffrn_reflns_theta_full 24.74
_diffrn_reflns_theta_max 24.74
_diffrn_reflns_theta_min 2.54
_exptl_absorpt_coefficient_mu 15.442
_exptl_absorpt_correction_type SADABS
_exptl_crystal_colour black
_exptl_crystal_density_diffrn 5.563
_exptl_crystal_description rectangular
_exptl_crystal_F_000 1684
_exptl_crystal_size_max 0.06
_exptl_crystal_size_mid 0.04
_exptl_crystal_size_min 0.04
_refine_diff_density_max 1.377
_refine_diff_density_min -1.693
_refine_diff_density_rms 0.305
_refine_ls_extinction_coef 0.00058(7)
_refine_ls_extinction_expression Fc^*^=kFc[1+0.001xFc^2^\l^3^/sin(2\q)]^-1/4^
_refine_ls_extinction_method SHELXL
_refine_ls_goodness_of_fit_ref 1.034
_refine_ls_hydrogen_treatment mixed
_refine_ls_matrix_type full
_refine_ls_number_parameters 37
_refine_ls_number_reflns 539
_refine_ls_number_restraints 0
_refine_ls_restrained_S_all 1.034
_refine_ls_R_factor_all 0.0571
_refine_ls_R_factor_gt 0.0275
_refine_ls_shift/su_max 0.000
_refine_ls_shift/su_mean 0.000
_refine_ls_structure_factor_coef Fsqd
_refine_ls_weighting_details
; calc 
 [0.00000+1.00000exp(3.50(sin\q/\l)^2^)]/ 
   [\s^2^(Fo^2^)+0.0000+0.0000*P+(0.0032P)^2^+0.0000sin\q/\l] 
 where P = 0.33333Fo^2^ + 0.66667Fc^2^ 
;
_refine_ls_weighting_scheme calc
_refine_ls_wR_factor_gt 0.0433
_refine_ls_wR_factor_ref 0.0489
_reflns_number_gt 367
_reflns_number_total 539
_reflns_threshold_expression >2sigma(I)
_cod_data_source_file ja0291540-2_s3.cif
_cod_data_source_block sad1
_cod_database_code 4113439

loop_
_symmetry_equiv_pos_as_xyz
'x, y, z'
'-x, -y, z'
'-y, x, z'
'y, -x, z'
'-x+1/2, y+1/2, -z+1/2'
'x+1/2, -y+1/2, -z+1/2'
'y+1/2, x+1/2, -z+1/2'
'-y+1/2, -x+1/2, -z+1/2'
'-x, -y, -z'
'x, y, -z'
'y, -x, -z'
'-y, x, -z'
'x-1/2, -y-1/2, z-1/2'
'-x-1/2, y-1/2, z-1/2'
'-y-1/2, -x-1/2, z-1/2'
'y-1/2, x-1/2, z-1/2'

loop_
_atom_site_label
_atom_site_type_symbol
_atom_site_fract_x
_atom_site_fract_y
_atom_site_fract_z
_atom_site_U_iso_or_equiv
_atom_site_adp_type
_atom_site_occupancy
_atom_site_symmetry_multiplicity
_atom_site_calc_flag
_atom_site_refinement_flags
Ru1 Ru 1.0000 0.0000 0.5000 0.0090(6) Uani 1 8 d S
Te1 Te 0.64212(8) 0.10429(9) 0.0000 0.0128(3) Uani 1 2 d S
Ru2 Ru 1.0000 0.0000 0.1619(2) 0.0073(4) Uani 1 4 d S
Te2 Te 0.67370(6) -0.17370(6) -0.2500 0.0128(3) Uani 1 2 d S
Sc1 Sc 0.8220(2) -0.0974(2) 0.0000 0.0094(7) Uani 1 2 d S
Sc2 Sc 0.56070(17) 0.30996(17) 0.1806(2) 0.0135(5) Uani 1 1 d .
Sc3 Sc 0.5000 0.0000 0.2500 0.014(2) Uani 0.609(13) 4 d SP

loop_
_atom_site_aniso_label
_atom_site_aniso_U_11
_atom_site_aniso_U_22
_atom_site_aniso_U_33
_atom_site_aniso_U_23
_atom_site_aniso_U_13
_atom_site_aniso_U_12
Ru1 0.0112(8) 0.0112(8) 0.0046(15) 0.000 0.000 0.000
Te1 0.0107(6) 0.0096(5) 0.0182(7) 0.000 0.000 0.0003(4)
Ru2 0.0094(5) 0.0094(5) 0.0029(10) 0.000 0.000 0.000
Te2 0.0139(3) 0.0139(3) 0.0107(6) -0.0022(3) -0.0022(3) -0.0040(4)
Sc1 0.0115(15) 0.0101(14) 0.0067(18) 0.000 0.000 0.0039(12)
Sc2 0.0165(11) 0.0132(11) 0.0107(13) -0.0017(10) 0.0033(9) 0.0013(8)
Sc3 0.014(3) 0.014(3) 0.014(4) 0.000 0.000 -0.001(3)

loop_
_atom_type_symbol
_atom_type_description
_atom_type_scat_dispersion_real
_atom_type_scat_dispersion_imag
_atom_type_scat_source
Sc Sc 0.2519 0.3716 'International Tables Vol C Tables 4.2.6.8 and 6.1.1.4'
Ru Ru -1.2594 0.8363 'International Tables Vol C Tables 4.2.6.8 and 6.1.1.4'
Te Te -0.5308 1.6751 'International Tables Vol C Tables 4.2.6.8 and 6.1.1.4'

loop_
_geom_angle_atom_site_label_1
_geom_angle_atom_site_label_2
_geom_angle_atom_site_label_3
_geom_angle
_geom_angle_site_symmetry_1
_geom_angle_site_symmetry_3
Sc2 Ru1 Sc2 180.0 13_666 5_645
Sc2 Ru1 Sc2 69.83(4) 13_666 15_766
Sc2 Ru1 Sc2 110.17(4) 5_645 15_766
Sc2 Ru1 Sc2 110.17(4) 13_666 7_545
Sc2 Ru1 Sc2 69.83(4) 5_645 7_545
Sc2 Ru1 Sc2 180.0 15_766 7_545
Sc2 Ru1 Sc2 108.09(9) 13_666 14_756
Sc2 Ru1 Sc2 71.91(9) 5_645 14_756
Sc2 Ru1 Sc2 69.83(4) 15_766 14_756
Sc2 Ru1 Sc2 110.17(4) 7_545 14_756
Sc2 Ru1 Sc2 69.83(4) 13_666 16_656
Sc2 Ru1 Sc2 110.17(4) 5_645 16_656
Sc2 Ru1 Sc2 108.09(9) 15_766 16_656
Sc2 Ru1 Sc2 71.91(9) 7_545 16_656
Sc2 Ru1 Sc2 69.83(4) 14_756 16_656
Sc2 Ru1 Sc2 110.17(4) 13_666 8_655
Sc2 Ru1 Sc2 69.83(4) 5_645 8_655
Sc2 Ru1 Sc2 71.91(9) 15_766 8_655
Sc2 Ru1 Sc2 108.09(9) 7_545 8_655
Sc2 Ru1 Sc2 110.17(4) 14_756 8_655
Sc2 Ru1 Sc2 180.0 16_656 8_655
Sc2 Ru1 Sc2 71.91(9) 13_666 6
Sc2 Ru1 Sc2 108.09(9) 5_645 6
Sc2 Ru1 Sc2 110.17(4) 15_766 6
Sc2 Ru1 Sc2 69.83(4) 7_545 6
Sc2 Ru1 Sc2 180.0 14_756 6
Sc2 Ru1 Sc2 110.17(4) 16_656 6
Sc2 Ru1 Sc2 69.83(4) 8_655 6
Sc2 Ru1 Ru2 125.96(4) 13_666 .
Sc2 Ru1 Ru2 54.04(4) 5_645 .
Sc2 Ru1 Ru2 125.96(4) 15_766 .
Sc2 Ru1 Ru2 54.04(4) 7_545 .
Sc2 Ru1 Ru2 125.96(4) 14_756 .
Sc2 Ru1 Ru2 125.96(4) 16_656 .
Sc2 Ru1 Ru2 54.04(4) 8_655 .
Sc2 Ru1 Ru2 54.04(4) 6 .
Sc2 Ru1 Ru2 54.04(4) 13_666 9_756
Sc2 Ru1 Ru2 125.96(4) 5_645 9_756
Sc2 Ru1 Ru2 54.04(4) 15_766 9_756
Sc2 Ru1 Ru2 125.96(4) 7_545 9_756
Sc2 Ru1 Ru2 54.04(4) 14_756 9_756
Sc2 Ru1 Ru2 54.04(4) 16_656 9_756
Sc2 Ru1 Ru2 125.96(4) 8_655 9_756
Sc2 Ru1 Ru2 125.96(4) 6 9_756
Ru2 Ru1 Ru2 180.0 . 9_756
Sc2 Te1 Sc2 66.38(9) . 10
Sc2 Te1 Sc3 123.44(5) . 9_655
Sc2 Te1 Sc3 74.28(4) 10 9_655
Sc2 Te1 Sc3 74.28(4) . .
Sc2 Te1 Sc3 123.44(5) 10 .
Sc3 Te1 Sc3 97.29(3) 9_655 .
Sc2 Te1 Sc1 141.78(5) . .
Sc2 Te1 Sc1 141.78(5) 10 .
Sc3 Te1 Sc1 93.61(4) 9_655 .
Sc3 Te1 Sc1 93.61(4) . .
Sc2 Te1 Sc1 94.85(6) . 11_665
Sc2 Te1 Sc1 94.85(6) 10 11_665
Sc3 Te1 Sc1 128.24(2) 9_655 11_665
Sc3 Te1 Sc1 128.24(2) . 11_665
Sc1 Te1 Sc1 64.06(10) . 11_665
Sc2 Ru2 Sc2 73.40(6) 6 8_655
Sc2 Ru2 Sc2 115.38(12) 6 5_645
Sc2 Ru2 Sc2 73.40(6) 8_655 5_645
Sc2 Ru2 Sc2 73.40(6) 6 7_545
Sc2 Ru2 Sc2 115.38(12) 8_655 7_545
Sc2 Ru2 Sc2 73.40(6) 5_645 7_545
Sc2 Ru2 Sc1 143.47(7) 6 .
Sc2 Ru2 Sc1 141.17(7) 8_655 .
Sc2 Ru2 Sc1 76.83(6) 5_645 .
Sc2 Ru2 Sc1 78.28(6) 7_545 .
Sc2 Ru2 Sc1 141.17(7) 6 3_645
Sc2 Ru2 Sc1 76.83(6) 8_655 3_645
Sc2 Ru2 Sc1 78.28(6) 5_645 3_645
Sc2 Ru2 Sc1 143.47(7) 7_545 3_645
Sc1 Ru2 Sc1 73.14(4) . 3_645
Sc2 Ru2 Sc1 76.83(6) 6 9_755
Sc2 Ru2 Sc1 78.28(6) 8_655 9_755
Sc2 Ru2 Sc1 143.47(7) 5_645 9_755
Sc2 Ru2 Sc1 141.17(7) 7_545 9_755
Sc1 Ru2 Sc1 114.82(9) . 9_755
Sc1 Ru2 Sc1 73.14(4) 3_645 9_755
Sc2 Ru2 Sc1 78.28(6) 6 11_665
Sc2 Ru2 Sc1 143.47(7) 8_655 11_665
Sc2 Ru2 Sc1 141.17(7) 5_645 11_665
Sc2 Ru2 Sc1 76.83(6) 7_545 11_665
Sc1 Ru2 Sc1 73.14(4) . 11_665
Sc1 Ru2 Sc1 114.82(9) 3_645 11_665
Sc1 Ru2 Sc1 73.14(4) 9_755 11_665
Sc2 Ru2 Ru2 122.31(6) 6 9_755
Sc2 Ru2 Ru2 122.31(6) 8_655 9_755
Sc2 Ru2 Ru2 122.31(6) 5_645 9_755
Sc2 Ru2 Ru2 122.31(6) 7_545 9_755
Sc1 Ru2 Ru2 57.41(5) . 9_755
Sc1 Ru2 Ru2 57.41(5) 3_645 9_755
Sc1 Ru2 Ru2 57.41(5) 9_755 9_755
Sc1 Ru2 Ru2 57.41(5) 11_665 9_755
Sc2 Ru2 Ru1 57.69(6) 6 .
Sc2 Ru2 Ru1 57.69(6) 8_655 .
Sc2 Ru2 Ru1 57.69(6) 5_645 .
Sc2 Ru2 Ru1 57.69(6) 7_545 .
Sc1 Ru2 Ru1 122.59(5) . .
Sc1 Ru2 Ru1 122.59(5) 3_645 .
Sc1 Ru2 Ru1 122.59(5) 9_755 .
Sc1 Ru2 Ru1 122.59(5) 11_665 .
Ru2 Ru2 Ru1 180.0 9_755 .
Sc3 Te2 Sc1 101.27(5) 9_655 .
Sc3 Te2 Sc1 101.27(5) 9_655 15_665
Sc1 Te2 Sc1 157.47(11) . 15_665
Sc3 Te2 Sc2 137.17(4) 9_655 14_755
Sc1 Te2 Sc2 67.59(6) . 14_755
Sc1 Te2 Sc2 95.44(6) 15_665 14_755
Sc3 Te2 Sc2 137.17(4) 9_655 12_645
Sc1 Te2 Sc2 95.44(6) . 12_645
Sc1 Te2 Sc2 67.59(6) 15_665 12_645
Sc2 Te2 Sc2 85.66(8) 14_755 12_645
Sc3 Te2 Sc2 75.48(4) 9_655 16_655
Sc1 Te2 Sc2 68.05(6) . 16_655
Sc1 Te2 Sc2 118.15(6) 15_665 16_655
Sc2 Te2 Sc2 61.89(7) 14_755 16_655
Sc2 Te2 Sc2 147.03(3) 12_645 16_655
Sc3 Te2 Sc2 75.48(4) 9_655 9_655
Sc1 Te2 Sc2 118.15(6) . 9_655
Sc1 Te2 Sc2 68.05(6) 15_665 9_655
Sc2 Te2 Sc2 147.03(3) 14_755 9_655
Sc2 Te2 Sc2 61.89(7) 12_645 9_655
Sc2 Te2 Sc2 150.96(8) 16_655 9_655
Ru2 Sc1 Ru2 65.18(9) . 9_755
Ru2 Sc1 Te2 162.35(8) . .
Ru2 Sc1 Te2 97.19(4) 9_755 .
Ru2 Sc1 Te2 97.19(4) . 10
Ru2 Sc1 Te2 162.35(8) 9_755 10
Te2 Sc1 Te2 100.42(8) . 10
Ru2 Sc1 Te1 100.97(8) . .
Ru2 Sc1 Te1 100.97(8) 9_755 .
Te2 Sc1 Te1 80.77(6) . .
Te2 Sc1 Te1 80.77(6) 10 .
Ru2 Sc1 Te1 100.84(7) . 3_645
Ru2 Sc1 Te1 100.84(7) 9_755 3_645
Te2 Sc1 Te1 82.71(6) . 3_645
Te2 Sc1 Te1 82.71(6) 10 3_645
Te1 Sc1 Te1 154.06(10) . 3_645
Ru2 Sc1 Sc1 53.43(2) . 11_665
Ru2 Sc1 Sc1 53.43(2) 9_755 11_665
Te2 Sc1 Sc1 116.16(8) . 11_665
Te2 Sc1 Sc1 116.16(8) 10 11_665
Te1 Sc1 Sc1 58.05(9) . 11_665
Te1 Sc1 Sc1 147.89(9) 3_645 11_665
Ru2 Sc1 Sc1 53.43(2) . 3_645
Ru2 Sc1 Sc1 53.43(2) 9_755 3_645
Te2 Sc1 Sc1 117.64(8) . 3_645
Te2 Sc1 Sc1 117.64(8) 10 3_645
Te1 Sc1 Sc1 148.05(9) . 3_645
Te1 Sc1 Sc1 57.89(9) 3_645 3_645
Sc1 Sc1 Sc1 90.0 11_665 3_645
Ru2 Sc1 Sc2 50.86(5) . 5_645
Ru2 Sc1 Sc2 107.40(9) 9_755 5_645
Te2 Sc1 Sc2 142.86(10) . 5_645
Te2 Sc1 Sc2 58.01(4) 10 5_645
Te1 Sc1 Sc2 119.79(5) . 5_645
Te1 Sc1 Sc2 65.88(6) 3_645 5_645
Sc1 Sc1 Sc2 100.89(5) 11_665 5_645
Sc1 Sc1 Sc2 62.12(6) 3_645 5_645
Ru2 Sc1 Sc2 107.40(9) . 14_755
Ru2 Sc1 Sc2 50.86(5) 9_755 14_755
Te2 Sc1 Sc2 58.01(4) . 14_755
Te2 Sc1 Sc2 142.86(10) 10 14_755
Te1 Sc1 Sc2 119.79(5) . 14_755
Te1 Sc1 Sc2 65.88(6) 3_645 14_755
Sc1 Sc1 Sc2 100.89(5) 11_665 14_755
Sc1 Sc1 Sc2 62.12(6) 3_645 14_755
Sc2 Sc1 Sc2 119.42(10) 5_645 14_755
Ru2 Sc1 Sc2 50.16(5) . 7_545
Ru2 Sc1 Sc2 105.97(9) 9_755 7_545
Te2 Sc1 Sc2 141.64(10) . 7_545
Te2 Sc1 Sc2 58.52(4) 10 7_545
Te1 Sc1 Sc2 65.25(5) . 7_545
Te1 Sc1 Sc2 121.08(5) 3_645 7_545
Sc1 Sc1 Sc2 60.48(6) 11_665 7_545
Sc1 Sc1 Sc2 100.72(5) 3_645 7_545
Sc2 Sc1 Sc2 56.36(6) 5_645 7_545
Sc2 Sc1 Sc2 156.07(11) 14_755 7_545
Ru2 Sc1 Sc2 105.97(9) . 16_655
Ru2 Sc1 Sc2 50.16(5) 9_755 16_655
Te2 Sc1 Sc2 58.52(4) . 16_655
Te2 Sc1 Sc2 141.64(10) 10 16_655
Te1 Sc1 Sc2 65.25(5) . 16_655
Te1 Sc1 Sc2 121.08(5) 3_645 16_655
Sc1 Sc1 Sc2 60.48(6) 11_665 16_655
Sc1 Sc1 Sc2 100.72(5) 3_645 16_655
Sc2 Sc1 Sc2 156.07(11) 5_645 16_655
Sc2 Sc1 Sc2 56.36(6) 14_755 16_655
Sc2 Sc1 Sc2 116.43(10) 7_545 16_655
Ru2 Sc2 Ru1 68.27(6) 5_655 5_655
Ru2 Sc2 Te1 176.62(8) 5_655 .
Ru1 Sc2 Te1 110.76(7) 5_655 .
Ru2 Sc2 Te2 95.37(6) 5_655 11_665
Ru1 Sc2 Te2 108.32(6) 5_655 11_665
Te1 Sc2 Te2 81.82(5) . 11_665
Ru2 Sc2 Te2 94.09(6) 5_655 9_655
Ru1 Sc2 Te2 106.80(6) 5_655 9_655
Te1 Sc2 Te2 89.30(6) . 9_655
Te2 Sc2 Te2 144.69(8) 11_665 9_655
Ru2 Sc2 Sc2 53.30(3) 5_655 3_655
Ru1 Sc2 Sc2 55.08(2) 5_655 3_655
Te1 Sc2 Sc2 123.39(7) . 3_655
Te2 Sc2 Sc2 59.91(7) 11_665 3_655
Te2 Sc2 Sc2 145.67(7) 9_655 3_655
Ru2 Sc2 Sc2 53.30(3) 5_655 4_565
Ru1 Sc2 Sc2 55.08(2) 5_655 4_565
Te1 Sc2 Sc2 129.08(7) . 4_565
Te2 Sc2 Sc2 147.22(6) 11_665 4_565
Te2 Sc2 Sc2 58.20(7) 9_655 4_565
Sc2 Sc2 Sc2 90.0 3_655 4_565
Ru2 Sc2 Sc2 122.31(6) 5_655 10
Ru1 Sc2 Sc2 54.04(4) 5_655 10
Te1 Sc2 Sc2 56.81(4) . 10
Te2 Sc2 Sc2 101.80(4) 11_665 10
Te2 Sc2 Sc2 101.58(4) 9_655 10
Sc2 Sc2 Sc2 90.0 3_655 10
Sc2 Sc2 Sc2 90.0 4_565 10
Ru2 Sc2 Sc1 52.30(7) 5_655 5_655
Ru1 Sc2 Sc1 111.31(8) 5_655 5_655
Te1 Sc2 Sc1 126.45(9) . 5_655
Te2 Sc2 Sc1 54.41(5) 11_665 5_655
Te2 Sc2 Sc1 108.41(7) 9_655 5_655
Sc2 Sc2 Sc1 62.66(6) 3_655 5_655
Sc2 Sc2 Sc1 102.03(6) 4_565 5_655
Sc2 Sc2 Sc1 149.71(5) 10 5_655
Ru2 Sc2 Sc1 51.56(7) 5_655 7_545
Ru1 Sc2 Sc1 109.81(8) 5_655 7_545
Te1 Sc2 Sc1 131.17(8) . 7_545
Te2 Sc2 Sc1 109.69(7) 11_665 7_545
Te2 Sc2 Sc1 53.43(5) 9_655 7_545
Sc2 Sc2 Sc1 101.84(6) 3_655 7_545
Sc2 Sc2 Sc1 60.98(6) 4_565 7_545
Sc2 Sc2 Sc1 148.22(5) 10 7_545
Sc1 Sc2 Sc1 57.41(8) 5_655 7_545
Ru2 Sc2 Sc3 129.56(8) 5_655 .
Ru1 Sc2 Sc3 143.17(7) 5_655 .
Te1 Sc2 Sc3 53.21(3) . .
Te2 Sc2 Sc3 101.98(6) 11_665 .
Te2 Sc2 Sc3 47.86(3) 9_655 .
Sc2 Sc2 Sc3 161.04(7) 3_655 .
Sc2 Sc2 Sc3 105.96(7) 4_565 .
Sc2 Sc2 Sc3 99.98(3) 10 .
Sc1 Sc2 Sc3 103.15(7) 5_655 .
Sc1 Sc2 Sc3 78.00(6) 7_545 .
Te2 Sc3 Te2 180.0 10 9_655
Te2 Sc3 Te1 95.754(17) 10 7_545
Te2 Sc3 Te1 84.246(17) 9_655 7_545
Te2 Sc3 Te1 95.754(17) 10 9_655
Te2 Sc3 Te1 84.246(17) 9_655 9_655
Te1 Sc3 Te1 168.49(3) 7_545 9_655
Te2 Sc3 Te1 84.246(17) 10 15_666
Te2 Sc3 Te1 95.754(17) 9_655 15_666
Te1 Sc3 Te1 82.71(3) 7_545 15_666
Te1 Sc3 Te1 98.46(3) 9_655 15_666
Te2 Sc3 Te1 84.246(17) 10 .
Te2 Sc3 Te1 95.754(17) 9_655 .
Te1 Sc3 Te1 98.46(3) 7_545 .
Te1 Sc3 Te1 82.71(3) 9_655 .
Te1 Sc3 Te1 168.49(3) 15_666 .
Te2 Sc3 Sc2 56.66(3) 10 7_545
Te2 Sc3 Sc2 123.34(3) 9_655 7_545
Te1 Sc3 Sc2 52.51(4) 7_545 7_545
Te1 Sc3 Sc2 135.96(4) 9_655 7_545
Te1 Sc3 Sc2 110.40(4) 15_666 7_545
Te1 Sc3 Sc2 62.70(4) . 7_545
Te2 Sc3 Sc2 56.66(3) 10 2_655
Te2 Sc3 Sc2 123.34(3) 9_655 2_655
Te1 Sc3 Sc2 135.96(4) 7_545 2_655
Te1 Sc3 Sc2 52.51(4) 9_655 2_655
Te1 Sc3 Sc2 62.70(4) 15_666 2_655
Te1 Sc3 Sc2 110.40(4) . 2_655
Sc2 Sc3 Sc2 113.32(6) 7_545 2_655
Te2 Sc3 Sc2 123.34(3) 10 .
Te2 Sc3 Sc2 56.66(3) 9_655 .
Te1 Sc3 Sc2 62.70(4) 7_545 .
Te1 Sc3 Sc2 110.40(4) 9_655 .
Te1 Sc3 Sc2 135.96(4) 15_666 .
Te1 Sc3 Sc2 52.51(4) . .
Sc2 Sc3 Sc2 70.38(6) 7_545 .
Sc2 Sc3 Sc2 160.04(7) 2_655 .
Te2 Sc3 Sc2 123.34(3) 10 8
Te2 Sc3 Sc2 56.66(3) 9_655 8
Te1 Sc3 Sc2 110.40(4) 7_545 8
Te1 Sc3 Sc2 62.70(4) 9_655 8
Te1 Sc3 Sc2 52.51(4) 15_666 8
Te1 Sc3 Sc2 135.96(4) . 8
Sc2 Sc3 Sc2 160.04(7) 7_545 8
Sc2 Sc3 Sc2 70.38(6) 2_655 8
Sc2 Sc3 Sc2 113.32(6) . 8

loop_
_geom_bond_atom_site_label_1
_geom_bond_atom_site_label_2
_geom_bond_distance
_geom_bond_site_symmetry_2
Ru1 Sc2 2.793(2) 13_666
Ru1 Sc2 2.793(2) 5_645
Ru1 Sc2 2.793(2) 15_766
Ru1 Sc2 2.793(2) 7_545
Ru1 Sc2 2.793(2) 14_756
Ru1 Sc2 2.793(2) 16_656
Ru1 Sc2 2.793(2) 8_655
Ru1 Sc2 2.793(2) 6
Ru1 Ru2 3.0698(19) .
Ru1 Ru2 3.0698(19) 9_756
Te1 Sc2 2.996(2) .
Te1 Sc2 2.996(2) 10
Te1 Sc3 3.0238(7) 9_655
Te1 Sc3 3.0238(7) .
Te1 Sc1 3.063(3) .
Te1 Sc1 3.068(3) 11_665
Ru2 Sc2 2.675(2) 6
Ru2 Sc2 2.675(2) 8_655
Ru2 Sc2 2.675(2) 5_645
Ru2 Sc2 2.675(2) 7_545
Ru2 Sc1 2.729(3) .
Ru2 Sc1 2.729(3) 3_645
Ru2 Sc1 2.729(3) 9_755
Ru2 Sc1 2.729(3) 11_665
Ru2 Ru2 2.940(4) 9_755
Te2 Sc3 2.7840(9) 9_655
Te2 Sc1 2.9540(18) .
Te2 Sc1 2.9540(18) 15_665
Te2 Sc2 3.081(2) 14_755
Te2 Sc2 3.081(2) 12_645
Te2 Sc2 3.1366(19) 16_655
Te2 Sc2 3.1366(19) 9_655
Sc1 Ru2 2.729(3) 9_755
Sc1 Te2 2.9540(18) 10
Sc1 Te1 3.068(3) 3_645
Sc1 Sc1 3.252(4) 11_665
Sc1 Sc1 3.252(4) 3_645
Sc1 Sc2 3.358(2) 5_645
Sc1 Sc2 3.358(2) 14_755
Sc1 Sc2 3.411(3) 7_545
Sc1 Sc2 3.411(3) 16_655
Sc2 Ru2 2.675(2) 5_655
Sc2 Ru1 2.793(2) 5_655
Sc2 Te2 3.081(2) 11_665
Sc2 Te2 3.1366(19) 9_655
Sc2 Sc2 3.197(3) 3_655
Sc2 Sc2 3.197(3) 4_565
Sc2 Sc2 3.280(4) 10
Sc2 Sc1 3.358(2) 5_655
Sc2 Sc1 3.411(3) 7_545
Sc2 Sc3 3.635(2) .
Sc3 Te2 2.7840(9) 10
Sc3 Te2 2.7840(9) 9_655
Sc3 Te1 3.0238(7) 7_545
Sc3 Te1 3.0238(7) 9_655
Sc3 Te1 3.0238(7) 15_666
Sc3 Sc2 3.635(2) 7_545
Sc3 Sc2 3.635(2) 2_655
Sc3 Sc2 3.635(2) 8
